data_2104928
loop_
_publ_author_name
'Siegler, Maxime A.'
'Parkin, Sean'
'Angel, Ross J.'
'Brock, Carolyn Pratt'

_publ_section_title
;
 Detailed study of the phase transition in
 [Ni(H~2~O)~6~](NO~3~)~2~&#x00B7;(15-crown-5)&#x00B7;H~2~O and analysis
 in terms of mean-field theory
;
_journal_issue 2
_journal_name_full 'Acta Crystallographica Section B'
_journal_page_first 130
_journal_page_last 143
_journal_paper_doi 10.1107/S010876811100526X
_journal_volume 67
_journal_year 2011
_chemical_formula_moiety 'C10 H20 O5, H12 Ni O6 2+, 2(N O3 1-), H2 O'
_chemical_formula_sum 'C10 H34 N2 Ni O18'
_chemical_formula_weight 529.10
_chemical_name_systematic 'hexaaquanickel(II) nitrate (15-crown-5) monohydrate'
_space_group_IT_number 4
_symmetry_cell_setting monoclinic
_symmetry_Int_Tables_number 4
_symmetry_space_group_name_Hall 'P 2yb'
_symmetry_space_group_name_H-M 'P 1 21 1'
_atom_sites_solution_hydrogens geom
_atom_sites_solution_primary direct
_atom_sites_solution_secondary difmap
_audit_creation_method SHELXL-97
_cell_angle_alpha 90.
_cell_angle_beta 106.08(1)
_cell_angle_gamma 90.
_cell_formula_units_Z 2
_cell_length_a 8.137(2)
_cell_length_b 16.679(4)
_cell_length_c 8.927(2)
_cell_measurement_reflns_used 2777
_cell_measurement_temperature 220(2)
_cell_measurement_theta_max 27.48
_cell_measurement_theta_min 1.00
_cell_volume 1164.1(5)
_computing_cell_refinement 'SCALEPACK (Otwinowski & Minor, 2006)'
_computing_data_collection 'COLLECT (Nonius, 2000)'
_computing_data_reduction 'DENZO-SMN (Otwinowski & Minor, 2006)'
_computing_molecular_graphics 'Mercury (Macrae et al., 2008)'
_computing_publication_material
;
SHELXL-97 (Sheldrick, 2008) and local procedures
;
_computing_structure_refinement 'SHELXL-97 (Sheldrick, 2008)'
_computing_structure_solution 'SHELXS-97 (Sheldrick, 2008)'
_diffrn_ambient_temperature 220(2)
_diffrn_detector_area_resol_mean 18
_diffrn_measured_fraction_theta_full 0.999
_diffrn_measured_fraction_theta_max 0.999
_diffrn_measurement_device_type 'Nonius KappaCCD diffractometer'
_diffrn_measurement_method '\w scans at fixed \c = 55\%'
_diffrn_radiation_monochromator graphite
_diffrn_radiation_source 'fine-focus sealed tube'
_diffrn_radiation_type MoK\a
_diffrn_radiation_wavelength 0.71073
_diffrn_reflns_av_R_equivalents 0.058
_diffrn_reflns_av_sigmaI/netI 0.0652
_diffrn_reflns_limit_h_max 10
_diffrn_reflns_limit_h_min -10
_diffrn_reflns_limit_k_max 21
_diffrn_reflns_limit_k_min -21
_diffrn_reflns_limit_l_max 11
_diffrn_reflns_limit_l_min -11
_diffrn_reflns_number 16737
_diffrn_reflns_theta_full 27.50
_diffrn_reflns_theta_max 27.50
_diffrn_reflns_theta_min 2.37
_diffrn_standards_decay_% <2
_exptl_absorpt_coefficient_mu 0.916
_exptl_absorpt_correction_T_max 0.8749
_exptl_absorpt_correction_T_min 0.7399
_exptl_absorpt_correction_type multi-scan
_exptl_absorpt_process_details 'Scalepack (Otwinowski & Minor, 2006)'
_exptl_crystal_colour 'pale green'
_exptl_crystal_density_diffrn 1.509
_exptl_crystal_density_method 'not measured'
_exptl_crystal_description parallelepiped
_exptl_crystal_F_000 560
_exptl_crystal_size_max 0.35
_exptl_crystal_size_mid 0.15
_exptl_crystal_size_min 0.15
_refine_diff_density_max 0.785
_refine_diff_density_min -0.312
_refine_diff_density_rms 0.064
_refine_ls_abs_structure_details 'Flack H D (1983), Acta Cryst. A39, 876-881'
_refine_ls_abs_structure_Flack 0.089(12)
_refine_ls_extinction_coef 0.0029(9)
_refine_ls_extinction_expression Fc^*^=kFc[1+0.001xFc^2^\l^3^/sin(2\q)]^-1/4^
_refine_ls_extinction_method SHELXL
_refine_ls_goodness_of_fit_ref 1.029
_refine_ls_hydrogen_treatment mixed
_refine_ls_matrix_type full
_refine_ls_number_parameters 327
_refine_ls_number_reflns 5348
_refine_ls_number_restraints 24
_refine_ls_restrained_S_all 1.027
_refine_ls_R_factor_all 0.0731
_refine_ls_R_factor_gt 0.0424
_refine_ls_shift/su_max 0.001
_refine_ls_shift/su_mean 0.000
_refine_ls_structure_factor_coef Fsqd
_refine_ls_weighting_details 'calc w=1/[\s^2^(Fo^2^)+(0.0397P)^2^+0.2384P] where P=(Fo^2^+2Fc^2^)/3'
_refine_ls_weighting_scheme calc
_refine_ls_wR_factor_gt 0.0830
_refine_ls_wR_factor_ref 0.0932
_reflns_number_gt 3997
_reflns_number_total 5348
_reflns_threshold_expression >2sigma(I)
_cod_data_source_file hw5014.cif
_cod_data_source_block 220K_H
_cod_original_sg_symbol_H-M 'P 21'
_cod_database_code 2104928

loop_
_symmetry_equiv_pos_as_xyz
'x, y, z'
'-x, y+1/2, -z'

loop_
_atom_site_label
_atom_site_type_symbol
_atom_site_fract_x
_atom_site_fract_y
_atom_site_fract_z
_atom_site_U_iso_or_equiv
_atom_site_adp_type
_atom_site_occupancy
_atom_site_symmetry_multiplicity
_atom_site_calc_flag
_atom_site_refinement_flags
_atom_site_disorder_assembly
_atom_site_disorder_group
C1 C 0.0638(6) 0.2162(4) 0.0494(6) 0.0787(18) Uani 1 1 d . . .
H1A H -0.0223 0.1831 -0.0227 0.094 Uiso 1 1 calc R . .
H1B H 0.1768 0.2007 0.0403 0.094 Uiso 1 1 calc R . .
C2 C 0.0326(5) 0.3007(5) 0.0093(4) 0.0714(14) Uani 1 1 d . . .
H2A H 0.0006 0.3071 -0.1042 0.086 Uiso 1 1 calc R . .
H2B H -0.0622 0.3203 0.0473 0.086 Uiso 1 1 calc R . .
C3 C 0.1509(7) 0.4308(4) 0.0728(7) 0.0853(19) Uani 1 1 d . . .
H3A H 0.0730 0.4453 -0.0285 0.102 Uiso 1 1 calc R . .
H3B H 0.2594 0.4588 0.0833 0.102 Uiso 1 1 calc R . .
C4 C 0.0760(7) 0.4581(3) 0.1995(7) 0.0773(19) Uani 1 1 d . . .
H4A H 0.0626 0.5166 0.1959 0.093 Uiso 1 1 calc R . .
H4B H -0.0369 0.4338 0.1856 0.093 Uiso 1 1 calc R . .
C5 C 0.1357(8) 0.4672(3) 0.4726(9) 0.082(2) Uani 1 1 d . . .
H5A H 0.0120 0.4614 0.4550 0.098 Uiso 1 1 calc R . .
H5B H 0.1642 0.5244 0.4848 0.098 Uiso 1 1 calc R . .
C6 C 0.2258(7) 0.4239(4) 0.6123(7) 0.084(2) Uani 1 1 d . . .
H6A H 0.3476 0.4202 0.6180 0.101 Uiso 1 1 calc R . .
H6B H 0.2149 0.4526 0.7048 0.101 Uiso 1 1 calc R . .
C7 C 0.2569(5) 0.2894(6) 0.7132(4) 0.088(2) Uani 1 1 d . . .
H7A H 0.2537 0.3007 0.8200 0.106 Uiso 1 1 calc R . .
H7B H 0.3760 0.2921 0.7094 0.106 Uiso 1 1 calc R . .
C8 C 0.1841(7) 0.2084(4) 0.6638(6) 0.0809(18) Uani 1 1 d . . .
H8A H 0.2393 0.1682 0.7416 0.097 Uiso 1 1 calc R . .
H8B H 0.0611 0.2080 0.6539 0.097 Uiso 1 1 calc R . .
C9 C 0.1092(7) 0.1264(3) 0.4325(9) 0.081(2) Uani 1 1 d . . .
H9A H -0.0104 0.1333 0.4326 0.098 Uiso 1 1 calc R . .
H9B H 0.1494 0.0744 0.4797 0.098 Uiso 1 1 calc R . .
C10 C 0.1243(7) 0.1300(3) 0.2727(9) 0.078(2) Uani 1 1 d . . .
H10A H 0.2447 0.1260 0.2735 0.093 Uiso 1 1 calc R . .
H10B H 0.0617 0.0853 0.2112 0.093 Uiso 1 1 calc R . .
O1 O 0.0556(4) 0.20331(18) 0.2072(4) 0.0541(8) Uani 1 1 d . . .
O2 O 0.1807(3) 0.3455(2) 0.0770(3) 0.0561(8) Uani 1 1 d . . .
O3 O 0.1857(4) 0.43502(18) 0.3420(4) 0.0550(8) Uani 1 1 d . . .
O4 O 0.1553(4) 0.3456(2) 0.6082(3) 0.0595(8) Uani 1 1 d . . .
O5 O 0.2134(4) 0.19038(18) 0.5194(4) 0.0555(8) Uani 1 1 d . . .
Ni1 Ni 0.64507(5) 0.29751(2) 0.38801(4) 0.02466(12) Uani 1 1 d . . .
O6 O 0.4019(2) 0.2999(2) 0.4093(2) 0.0340(5) Uani 1 1 d D . .
H6C H 0.337(4) 0.3372(14) 0.380(4) 0.051 Uiso 1 1 d D . .
H6D H 0.346(4) 0.2634(14) 0.429(5) 0.051 Uiso 1 1 d D . .
O7 O 0.8829(2) 0.30428(18) 0.3551(2) 0.0298(5) Uani 1 1 d D . .
H7C H 0.960(3) 0.3221(18) 0.427(3) 0.045 Uiso 1 1 d D . .
H7D H 0.928(4) 0.2689(16) 0.316(4) 0.045 Uiso 1 1 d D . .
O8 O 0.5408(3) 0.32475(15) 0.1578(3) 0.0367(7) Uani 1 1 d D . .
H8C H 0.4369(13) 0.328(2) 0.126(4) 0.055 Uiso 1 1 d D . .
H8D H 0.578(4) 0.3613(17) 0.116(4) 0.055 Uiso 1 1 d D . .
O9 O 0.6806(3) 0.41541(13) 0.4579(3) 0.0356(6) Uani 1 1 d D . .
H9C H 0.633(5) 0.446(2) 0.388(3) 0.053 Uiso 1 1 d D . .
H9D H 0.655(5) 0.429(2) 0.536(2) 0.053 Uiso 1 1 d D . .
O10 O 0.7416(3) 0.26611(15) 0.6186(3) 0.0325(6) Uani 1 1 d D . .
H10C H 0.730(5) 0.2974(15) 0.686(3) 0.049 Uiso 1 1 d D . .
H10D H 0.717(5) 0.2220(10) 0.648(4) 0.049 Uiso 1 1 d D . .
O11 O 0.6333(4) 0.17814(14) 0.3342(3) 0.0375(6) Uani 1 1 d D . .
H11C H 0.605(5) 0.150(2) 0.397(3) 0.056 Uiso 1 1 d D . .
H11D H 0.594(5) 0.157(2) 0.2492(19) 0.056 Uiso 1 1 d D . .
N1 N 0.6581(4) 0.4266(2) 0.8630(3) 0.0386(8) Uani 1 1 d . . .
O12 O 0.6585(4) 0.35305(18) 0.8491(3) 0.0542(8) Uani 1 1 d . . .
O13 O 0.6275(5) 0.45508(19) 0.9809(3) 0.0665(10) Uani 1 1 d . . .
O14 O 0.6802(6) 0.4693(2) 0.7593(4) 0.0867(14) Uani 1 1 d . . .
N2 N 0.5473(4) 0.08163(18) 0.6770(4) 0.0402(8) Uani 1 1 d . . .
O15 O 0.5305(4) 0.07462(14) 0.5348(3) 0.0436(7) Uani 1 1 d . . .
O16 O 0.4691(4) 0.03579(15) 0.7429(3) 0.0517(8) Uani 1 1 d . . .
O17 O 0.6406(5) 0.1343(2) 0.7553(4) 0.0694(11) Uani 1 1 d . . .
H18C H 0.551(7) 0.125(3) -0.013(6) 0.104 Uiso 1 1 d D . .
H18D H 0.453(7) 0.0750(13) 0.033(6) 0.104 Uiso 1 1 d D . .
O18 O 0.4890(9) 0.1211(3) 0.0452(5) 0.0661(16) Uani 0.718(7) 1 d PD A 1
O18' O 0.609(2) 0.0947(8) 0.0776(14) 0.0661(16) Uani 0.282(7) 1 d P A 2

loop_
_atom_site_aniso_label
_atom_site_aniso_U_11
_atom_site_aniso_U_22
_atom_site_aniso_U_33
_atom_site_aniso_U_23
_atom_site_aniso_U_13
_atom_site_aniso_U_12
C1 0.048(3) 0.129(5) 0.064(3) -0.055(4) 0.024(2) -0.018(3)
C2 0.032(2) 0.144(5) 0.0360(19) -0.013(4) 0.0047(16) 0.000(4)
C3 0.054(3) 0.104(5) 0.096(4) 0.066(4) 0.016(3) 0.018(3)
C4 0.055(3) 0.054(3) 0.137(6) 0.036(3) 0.048(4) 0.024(3)
C5 0.046(4) 0.050(3) 0.171(7) -0.055(4) 0.066(4) -0.018(3)
C6 0.046(3) 0.119(5) 0.095(4) -0.077(4) 0.034(3) -0.032(3)
C7 0.029(2) 0.209(7) 0.0270(19) -0.001(4) 0.0069(16) 0.016(5)
C8 0.047(3) 0.135(5) 0.069(3) 0.054(4) 0.031(3) 0.021(4)
C9 0.036(3) 0.035(3) 0.173(6) 0.044(4) 0.028(4) 0.006(2)
C10 0.049(3) 0.038(3) 0.155(6) -0.020(3) 0.042(4) 0.000(3)
O1 0.0436(17) 0.0494(18) 0.075(2) -0.0193(15) 0.0259(15) 0.0007(14)
O2 0.0287(16) 0.102(2) 0.0350(14) 0.0103(15) 0.0040(12) 0.0045(16)
O3 0.0401(17) 0.0449(18) 0.085(2) 0.0000(16) 0.0254(16) 0.0049(15)
O4 0.0293(16) 0.091(2) 0.0589(19) -0.0305(17) 0.0134(14) -0.0140(16)
O5 0.0411(17) 0.0570(19) 0.079(2) 0.0335(16) 0.0334(16) 0.0128(15)
Ni1 0.02261(19) 0.0273(2) 0.02509(18) 0.0010(2) 0.00828(13) 0.0000(2)
O6 0.0207(11) 0.0433(13) 0.0405(11) 0.0104(17) 0.0126(9) 0.0025(16)
O7 0.0225(10) 0.0355(14) 0.0344(11) -0.0056(14) 0.0127(9) -0.0009(15)
O8 0.0242(13) 0.0572(19) 0.0282(12) 0.0118(10) 0.0064(10) -0.0044(12)
O9 0.0435(16) 0.0292(14) 0.0374(14) -0.0011(12) 0.0165(12) 0.0025(12)
O10 0.0376(14) 0.0327(12) 0.0256(12) 0.0017(9) 0.0063(11) -0.0006(12)
O11 0.0527(17) 0.0283(14) 0.0338(13) -0.0026(11) 0.0156(13) -0.0068(12)
N1 0.043(2) 0.043(2) 0.0280(16) -0.0012(14) 0.0064(14) -0.0066(16)
O12 0.064(2) 0.0464(18) 0.0518(17) 0.0040(14) 0.0163(15) 0.0086(16)
O13 0.109(3) 0.0572(19) 0.0384(16) -0.0028(14) 0.0292(18) 0.0046(19)
O14 0.165(4) 0.062(2) 0.0425(19) -0.0044(16) 0.045(2) -0.048(3)
N2 0.053(2) 0.0286(17) 0.0406(18) 0.0032(14) 0.0159(16) 0.0005(16)
O15 0.0579(19) 0.0412(15) 0.0371(15) 0.0057(11) 0.0221(13) 0.0037(14)
O16 0.082(2) 0.0399(15) 0.0433(15) -0.0040(12) 0.0344(15) -0.0193(15)
O17 0.096(3) 0.052(2) 0.0500(19) -0.0011(16) 0.0042(18) -0.038(2)
O18 0.099(5) 0.061(3) 0.040(2) -0.014(2) 0.024(3) -0.012(3)
O18' 0.099(5) 0.061(3) 0.040(2) -0.014(2) 0.024(3) -0.012(3)

loop_
_atom_type_symbol
_atom_type_description
_atom_type_scat_dispersion_real
_atom_type_scat_dispersion_imag
_atom_type_scat_source
C C 0.0033 0.0016 'International Tables Vol C Tables 4.2.6.8 and 6.1.1.4'
H H 0.0000 0.0000 'International Tables Vol C Tables 4.2.6.8 and 6.1.1.4'
N N 0.0061 0.0033 'International Tables Vol C Tables 4.2.6.8 and 6.1.1.4'
O O 0.0106 0.0060 'International Tables Vol C Tables 4.2.6.8 and 6.1.1.4'
Ni Ni 0.3393 1.1124 'International Tables Vol C Tables 4.2.6.8 and 6.1.1.4'

loop_
_geom_angle_atom_site_label_1
_geom_angle_atom_site_label_2
_geom_angle_atom_site_label_3
_geom_angle
_geom_angle_site_symmetry_1
_geom_angle_site_symmetry_3
_geom_angle_publ_flag
O1 C1 C2 109.4(4) . . no
O1 C1 H1A 109.8 . . no
C2 C1 H1A 109.8 . . no
O1 C1 H1B 109.8 . . no
C2 C1 H1B 109.8 . . no
H1A C1 H1B 108.2 . . no
O2 C2 C1 109.8(4) . . no
O2 C2 H2A 109.7 . . no
C1 C2 H2A 109.7 . . no
O2 C2 H2B 109.7 . . no
C1 C2 H2B 109.7 . . no
H2A C2 H2B 108.2 . . no
O2 C3 C4 112.5(4) . . no
O2 C3 H3A 109.1 . . no
C4 C3 H3A 109.1 . . no
O2 C3 H3B 109.1 . . no
C4 C3 H3B 109.1 . . no
H3A C3 H3B 107.8 . . no
O3 C4 C3 108.3(4) . . no
O3 C4 H4A 110.0 . . no
C3 C4 H4A 110.0 . . no
O3 C4 H4B 110.0 . . no
C3 C4 H4B 110.0 . . no
H4A C4 H4B 108.4 . . no
O3 C5 C6 108.7(4) . . no
O3 C5 H5A 109.9 . . no
C6 C5 H5A 109.9 . . no
O3 C5 H5B 109.9 . . no
C6 C5 H5B 109.9 . . no
H5A C5 H5B 108.3 . . no
O4 C6 C5 109.3(4) . . no
O4 C6 H6A 109.8 . . no
C5 C6 H6A 109.8 . . no
O4 C6 H6B 109.8 . . no
C5 C6 H6B 109.8 . . no
H6A C6 H6B 108.3 . . no
O4 C7 C8 107.0(4) . . no
O4 C7 H7A 110.3 . . no
C8 C7 H7A 110.3 . . no
O4 C7 H7B 110.3 . . no
C8 C7 H7B 110.3 . . no
H7A C7 H7B 108.6 . . no
O5 C8 C7 108.0(4) . . no
O5 C8 H8A 110.1 . . no
C7 C8 H8A 110.1 . . no
O5 C8 H8B 110.1 . . no
C7 C8 H8B 110.1 . . no
H8A C8 H8B 108.4 . . no
O5 C9 C10 107.3(4) . . no
O5 C9 H9A 110.3 . . no
C10 C9 H9A 110.3 . . no
O5 C9 H9B 110.3 . . no
C10 C9 H9B 110.3 . . no
H9A C9 H9B 108.5 . . no
O1 C10 C9 108.1(4) . . no
O1 C10 H10A 110.1 . . no
C9 C10 H10A 110.1 . . no
O1 C10 H10B 110.1 . . no
C9 C10 H10B 110.1 . . no
H10A C10 H10B 108.4 . . no
C10 O1 C1 114.6(4) . . no
C2 O2 C3 113.3(4) . . no
C4 O3 C5 112.5(4) . . no
C7 O4 C6 115.7(5) . . no
C8 O5 C9 115.2(4) . . no
O7 Ni1 O6 174.87(13) . . no
O7 Ni1 O11 90.26(11) . . no
O6 Ni1 O11 93.27(13) . . no
O7 Ni1 O8 89.36(9) . . no
O6 Ni1 O8 86.92(9) . . no
O11 Ni1 O8 90.06(10) . . no
O7 Ni1 O10 92.50(10) . . no
O6 Ni1 O10 91.33(10) . . no
O11 Ni1 O10 88.12(10) . . no
O8 Ni1 O10 177.39(11) . . no
O7 Ni1 O9 86.09(11) . . no
O6 Ni1 O9 90.67(12) . . no
O11 Ni1 O9 174.20(12) . . no
O8 Ni1 O9 94.40(10) . . no
O10 Ni1 O9 87.55(10) . . no
Ni1 O6 H6C 123(3) . . no
Ni1 O6 H6D 129(3) . . no
H6C O6 H6D 107.1(16) . . no
Ni1 O7 H7C 117(2) . . no
Ni1 O7 H7D 125(2) . . no
H7C O7 H7D 105.2(16) . . no
Ni1 O8 H8C 118(3) . . no
Ni1 O8 H8D 121(3) . . no
H8C O8 H8D 105.7(16) . . no
Ni1 O9 H9C 111(3) . . no
Ni1 O9 H9D 119(3) . . no
H9C O9 H9D 107.4(17) . . no
Ni1 O10 H10C 119(3) . . no
Ni1 O10 H10D 119(3) . . no
H10C O10 H10D 104.0(16) . . no
Ni1 O11 H11C 114(3) . . no
Ni1 O11 H11D 128(3) . . no
H11C O11 H11D 106.6(17) . . no
O14 N1 O12 119.9(3) . . no
O14 N1 O13 121.8(4) . . no
O12 N1 O13 118.2(3) . . no
O16 N2 O17 118.9(3) . . no
O16 N2 O15 119.9(3) . . no
O17 N2 O15 121.2(3) . . no
H18C O18 H18D 104.7(15) . . no
H18C O18' H18D 70(3) . . no

loop_
_geom_bond_atom_site_label_1
_geom_bond_atom_site_label_2
_geom_bond_distance
_geom_bond_site_symmetry_2
_geom_bond_publ_flag
C1 O1 1.444(6) . no
C1 C2 1.459(9) . no
C1 H1A 0.9800 . no
C1 H1B 0.9800 . no
C2 O2 1.405(6) . no
C2 H2A 0.9800 . no
C2 H2B 0.9800 . no
C3 O2 1.441(6) . no
C3 C4 1.497(8) . no
C3 H3A 0.9800 . no
C3 H3B 0.9800 . no
C4 O3 1.391(6) . no
C4 H4A 0.9800 . no
C4 H4B 0.9800 . no
C5 O3 1.441(6) . no
C5 C6 1.452(9) . no
C5 H5A 0.9800 . no
C5 H5B 0.9800 . no
C6 O4 1.422(7) . no
C6 H6A 0.9800 . no
C6 H6B 0.9800 . no
C7 O4 1.419(7) . no
C7 C8 1.492(9) . no
C7 H7A 0.9800 . no
C7 H7B 0.9800 . no
C8 O5 1.406(6) . no
C8 H8A 0.9800 . no
C8 H8B 0.9800 . no
C9 O5 1.448(7) . no
C9 C10 1.467(9) . no
C9 H9A 0.9800 . no
C9 H9B 0.9800 . no
C10 O1 1.403(6) . no
C10 H10A 0.9800 . no
C10 H10B 0.9800 . no
Ni1 O7 2.040(2) . no
Ni1 O6 2.040(2) . no
Ni1 O11 2.044(2) . no
Ni1 O8 2.046(2) . no
Ni1 O10 2.058(2) . no
Ni1 O9 2.059(2) . no
O6 H6C 0.812(10) . no
O6 H6D 0.808(10) . no
O7 H7C 0.816(10) . no
O7 H7D 0.820(10) . no
O8 H8C 0.816(10) . no
O8 H8D 0.816(10) . no
O9 H9C 0.812(10) . no
O9 H9D 0.814(10) . no
O10 H10C 0.824(10) . no
O10 H10D 0.824(10) . no
O11 H11C 0.814(10) . no
O11 H11D 0.816(10) . no
N1 O14 1.220(4) . no
N1 O12 1.233(4) . no
N1 O13 1.241(4) . no
N2 O16 1.242(4) . no
N2 O17 1.242(4) . no
N2 O15 1.244(4) . no
O18 H18C 0.822(7) . no
O18 H18D 0.820(7) . no
O18' H18C 0.96(6) . no
O18' H18D 1.27(5) . no

loop_
_geom_hbond_atom_site_label_D
_geom_hbond_atom_site_label_H
_geom_hbond_atom_site_label_A
_geom_hbond_distance_DH
_geom_hbond_distance_HA
_geom_hbond_distance_DA
_geom_hbond_angle_DHA
_geom_hbond_site_symmetry_A
O6 H6C O3 0.812(10) 2.015(12) 2.820(4) 171(4) .
O6 H6D O5 0.808(10) 1.943(14) 2.737(4) 167(4) .
O7 H7C O4 0.816(10) 1.971(12) 2.779(3) 170(3) 1_655
O7 H7D O1 0.820(10) 1.945(13) 2.754(4) 168(4) 1_655
O8 H8C O2 0.816(10) 2.029(12) 2.839(4) 171(4) .
O8 H8D O13 0.816(10) 2.081(13) 2.887(4) 169(3) 1_554
O9 H9C O16 0.812(10) 1.944(14) 2.742(3) 167(4) 2_656
O9 H9D O14 0.814(10) 2.059(16) 2.837(4) 160(4) .
O10 H10C O12 0.824(10) 1.943(14) 2.750(4) 166(3) .
O10 H10D O17 0.824(10) 1.942(14) 2.748(4) 166(3) .
O11 H11C O15 0.814(10) 1.967(12) 2.778(3) 175(4) .
O11 H11D O18 0.816(10) 1.883(12) 2.695(5) 173(4) .

loop_
_geom_torsion_atom_site_label_1
_geom_torsion_atom_site_label_2
_geom_torsion_atom_site_label_3
_geom_torsion_atom_site_label_4
_geom_torsion
_geom_torsion_site_symmetry_1
_geom_torsion_site_symmetry_2
_geom_torsion_site_symmetry_3
_geom_torsion_site_symmetry_4
_geom_torsion_publ_flag
O1 C1 C2 O2 77.9(4) . . . . no
O2 C3 C4 O3 57.0(6) . . . . no
O3 C5 C6 O4 -72.7(5) . . . . no
O4 C7 C8 O5 68.1(4) . . . . no
O5 C9 C10 O1 -63.5(6) . . . . no
C9 C10 O1 C1 179.1(4) . . . . no
C2 C1 O1 C10 -165.0(4) . . . . no
C1 C2 O2 C3 -167.0(4) . . . . no
C4 C3 O2 C2 80.2(5) . . . . no
C3 C4 O3 C5 172.8(4) . . . . no
C6 C5 O3 C4 164.7(4) . . . . no
C8 C7 O4 C6 -166.0(4) . . . . no
C5 C6 O4 C7 163.7(4) . . . . no
C7 C8 O5 C9 -162.4(4) . . . . no
C10 C9 O5 C8 165.8(4) . . . . no
